data_7203597
loop_
_publ_author_name
'Florence, A. J.'
'Leech, C. K.'
'Shankland, N.'
'Shankland, K.'
'Johnston, A.'

_publ_section_title
;
 Control and prediction of packing motifs: a rare occurrence of
 carbamazepine in a catemeric configuration
;
_journal_issue 10
_journal_name_full CrystEngComm
_journal_page_first 746
_journal_paper_doi 10.1039/b610317k
_journal_volume 8
_journal_year 2006
_chemical_formula_moiety '0.5(C15 H12 N2 O1), 0.5(C15 H14 N2 O1)'
_chemical_formula_sum 'C15 H13 N2 O'
_chemical_formula_weight 237.27
_chemical_name_common
;
5H-dibenz(b,f)azepine-5-carboxamide 10,11-dihydro-5H-
dibenz(b,f)azepine-5-carboxamide (1/1)
;
_chemical_name_systematic
;
5H-dibenz[b,f]azepine-5-carboxamide 10,11-dihydro-5H-dibenz[b,f]azepine-
5-carboxamide (1/1)
;
_space_group_IT_number 61
_symmetry_cell_setting orthorhombic
_symmetry_space_group_name_Hall '-P 2ac 2ab'
_symmetry_space_group_name_H-M 'P b c a'
_atom_sites_solution_hydrogens geom
_atom_sites_solution_primary direct
_atom_sites_solution_secondary difmap
_audit_creation_method SHELXL-97
_cell_angle_alpha 90.00
_cell_angle_beta 90.00
_cell_angle_gamma 90.00
_cell_formula_units_Z 8
_cell_length_a 9.088(2)
_cell_length_b 10.425(4)
_cell_length_c 25.005(7)
_cell_measurement_reflns_used 1608
_cell_measurement_temperature 150(2)
_cell_measurement_theta_max 73.4341
_cell_measurement_theta_min 3.5323
_cell_volume 2369.0(12)
_computing_cell_refinement
;
CrysAlis RED, Oxford Diffraction Ltd.,
Version 1.171.29.2 (release 20-01-2006 CrysAlis171 .NET)
(compiled Jan 20 2006,12:36:28)
;
_computing_data_collection
;
CrysAlis CCD, Oxford Diffraction Ltd.,
Version 1.171.29.2 (release 20-01-2006 CrysAlis171 .NET)
(compiled Jan 20 2006,12:36:28)
;
_computing_data_reduction
;
CrysAlis RED, Oxford Diffraction Ltd.,
Version 1.171.29.2 (release 20-01-2006 CrysAlis171 .NET)
(compiled Jan 20 2006,12:36:28)
;
_computing_molecular_graphics 'SHELXP-97 (Sheldrick, 1997)'
_computing_publication_material 'SHELXL-97 (Sheldrick, 1997)'
_computing_structure_refinement 'SHELXL-97 (Sheldrick, 1997)'
_computing_structure_solution 'SHELXS-97 (Sheldrick, 1990)'
_diffrn_ambient_temperature 150(2)
_diffrn_detector_area_resol_mean 15.9745
_diffrn_measured_fraction_theta_full 0.978
_diffrn_measured_fraction_theta_max 0.978
_diffrn_measurement_device_type 'Oxford Diffraction Gemini'
_diffrn_measurement_method '/w scans'
_diffrn_radiation_monochromator graphite
_diffrn_radiation_source 'Enhance (Cu) X-ray Source'
_diffrn_radiation_type CuK\a
_diffrn_radiation_wavelength 1.54184
_diffrn_reflns_av_R_equivalents 0.0760
_diffrn_reflns_av_sigmaI/netI 0.0670
_diffrn_reflns_limit_h_max 11
_diffrn_reflns_limit_h_min -11
_diffrn_reflns_limit_k_max 12
_diffrn_reflns_limit_k_min -12
_diffrn_reflns_limit_l_max 23
_diffrn_reflns_limit_l_min -31
_diffrn_reflns_number 12425
_diffrn_reflns_theta_full 74.42
_diffrn_reflns_theta_max 74.42
_diffrn_reflns_theta_min 3.54
_diffrn_standards_decay_% 0
_diffrn_standards_number 0
_exptl_absorpt_coefficient_mu 0.678
_exptl_absorpt_correction_T_max 0.987
_exptl_absorpt_correction_T_min 0.885
_exptl_absorpt_correction_type multi-scan
_exptl_absorpt_process_details
;
CrysAlis RED, Oxford Diffraction Ltd.,
Version 1.171.29.2 (release 20-01-2006 CrysAlis171 .NET)
(compiled Jan 20 2006,12:36:28)
Empirical absorption correction using spherical harmonics,
implemented in SCALE3 ABSPACK scaling algorithm.
;
_exptl_crystal_colour Colourless
_exptl_crystal_density_diffrn 1.331
_exptl_crystal_density_method 'not measured'
_exptl_crystal_description Plate
_exptl_crystal_F_000 1000
_exptl_crystal_preparation 'crystallised from MeOH solution'
_exptl_crystal_size_max 0.20
_exptl_crystal_size_mid 0.15
_exptl_crystal_size_min 0.02
_refine_diff_density_max 0.261
_refine_diff_density_min -0.287
_refine_diff_density_rms 0.046
_refine_ls_extinction_method none
_refine_ls_goodness_of_fit_ref 0.954
_refine_ls_hydrogen_treatment constr
_refine_ls_matrix_type full
_refine_ls_number_parameters 145
_refine_ls_number_reflns 2368
_refine_ls_number_restraints 1
_refine_ls_restrained_S_all 0.954
_refine_ls_R_factor_all 0.1045
_refine_ls_R_factor_gt 0.0603
_refine_ls_shift/su_max 0.000
_refine_ls_shift/su_mean 0.000
_refine_ls_structure_factor_coef Fsqd
_refine_ls_weighting_details 'calc w=1/[\s^2^(Fo^2^)+(0.0844P)^2^+0.0000P] where P=(Fo^2^+2Fc^2^)/3'
_refine_ls_weighting_scheme calc
_refine_ls_wR_factor_gt 0.1488
_refine_ls_wR_factor_ref 0.1617
_reflns_number_gt 1400
_reflns_number_total 2368
_reflns_threshold_expression >2sigma(I)
_cod_data_source_file b610317k.txt
_cod_data_source_block 06isis018_h
_cod_depositor_comments
;
The following automatic conversions were performed:
'_symmetry_cell_setting' value 'Orthorhombic' changed to 'orthorhombic'
according to '/home/saulius/struct/CIF-dictionaries/cif_core.dic'
dictionary named 'cif_core.dic' version 2.4.1 from 2010-06-29.

Automatic conversion script
Id: cif_fix_enum 1527 2010-12-29 10:47:43Z saulius 
;
_cod_original_cell_volume 2369.0(13)
_cod_original_sg_symbol_H-M Pbca
_cod_database_code 7203597

loop_
_symmetry_equiv_pos_as_xyz
'x, y, z'
'-x+1/2, -y, z+1/2'
'-x, y+1/2, -z+1/2'
'x+1/2, -y+1/2, -z'
'-x, -y, -z'
'x-1/2, y, -z-1/2'
'x, -y-1/2, z-1/2'
'-x-1/2, y-1/2, z'

loop_
_atom_site_label
_atom_site_type_symbol
_atom_site_fract_x
_atom_site_fract_y
_atom_site_fract_z
_atom_site_U_iso_or_equiv
_atom_site_adp_type
_atom_site_occupancy
_atom_site_symmetry_multiplicity
_atom_site_calc_flag
_atom_site_refinement_flags
_atom_site_disorder_assembly
_atom_site_disorder_group
O1 O 0.1556(7) 0.8281(6) 0.4636(2) 0.0329(17) Uiso 0.50 1 d P A 1
N2 N -0.0723(10) 0.7643(8) 0.4915(3) 0.035(2) Uiso 0.50 1 d P A 1
H2A H -0.1681 0.7601 0.4866 0.052 Uiso 0.50 1 calc PR A 1
H2C H -0.0321 0.7268 0.5194 0.052 Uiso 0.50 1 calc PR A 1
N1 N -0.0337(12) 0.8856(12) 0.4145(5) 0.047(4) Uiso 0.50 1 d P A 1
C1 C 0.0424(13) 0.9389(12) 0.3709(4) 0.039(4) Uiso 0.50 1 d P A 1
C2 C 0.1356(17) 1.0447(17) 0.3838(5) 0.054(5) Uiso 0.50 1 d P A 1
H2 H 0.1356 1.0800 0.4189 0.065 Uiso 0.50 1 calc PR A 1
C3 C 0.2278(9) 1.0957(9) 0.3437(3) 0.040(2) Uiso 0.50 1 d P A 1
H3 H 0.2902 1.1667 0.3510 0.048 Uiso 0.50 1 calc PR A 1
C4 C 0.2253(9) 1.0393(8) 0.2927(3) 0.046(2) Uiso 0.50 1 d P A 1
H4 H 0.2852 1.0722 0.2648 0.055 Uiso 0.50 1 calc PR A 1
C5 C 0.1374(9) 0.9386(8) 0.2840(3) 0.050(2) Uiso 0.50 1 d P A 1
H5 H 0.1420 0.8996 0.2496 0.059 Uiso 0.50 1 calc PR A 1
C6 C 0.0389(13) 0.8854(10) 0.3212(5) 0.044(3) Uiso 0.50 1 d P A 1
C7 C -0.0466(8) 0.7730(8) 0.3098(3) 0.0449(19) Uiso 0.50 1 d P A 1
H7 H -0.0060 0.7153 0.2843 0.054 Uiso 0.50 1 calc PR A 1
C8 C -0.1791(9) 0.7391(9) 0.3310(3) 0.050(2) Uiso 0.50 1 d P A 1
H8 H -0.2165 0.6582 0.3201 0.059 Uiso 0.50 1 calc PR A 1
C9 C -0.2722(11) 0.8121(10) 0.3690(4) 0.039(3) Uiso 0.50 1 d P A 1
C10 C -0.2111(11) 0.8906(11) 0.4059(4) 0.029(3) Uiso 0.50 1 d P A 1
C11 C -0.3009(11) 0.9734(10) 0.4363(4) 0.030(3) Uiso 0.50 1 d P A 1
H11 H -0.2650 1.0295 0.4633 0.036 Uiso 0.50 1 calc PR A 1
C12 C -0.4462(12) 0.9632(11) 0.4223(4) 0.047(3) Uiso 0.50 1 d P A 1
H12 H -0.5154 1.0187 0.4390 0.056 Uiso 0.50 1 calc PR A 1
C13 C -0.4963(10) 0.8758(8) 0.3851(3) 0.039(2) Uiso 0.50 1 d P A 1
H13 H -0.5984 0.8706 0.3773 0.047 Uiso 0.50 1 calc PR A 1
C14 C -0.3978(9) 0.7954(9) 0.3591(3) 0.037(3) Uiso 0.50 1 d P A 1
H14 H -0.4295 0.7309 0.3349 0.044 Uiso 0.50 1 calc PR A 1
C15 C 0.0090(11) 0.8252(12) 0.4577(4) 0.042(4) Uiso 0.50 1 d P A 1
O1B O 0.1564(8) 0.8054(6) 0.4585(3) 0.039(2) Uiso 0.50 1 d P B 2
N1B N -0.0505(9) 0.8926(9) 0.4152(3) 0.020(2) Uiso 0.50 1 d P B 2
N2B N -0.0683(9) 0.7845(7) 0.4962(3) 0.034(2) Uiso 0.50 1 d P B 2
H2D H -0.0369 0.7410 0.5241 0.051 Uiso 0.50 1 calc PR B 2
H2E H -0.1624 0.8025 0.4928 0.051 Uiso 0.50 1 calc PR B 2
C1B C 0.0507(10) 0.9493(10) 0.3767(4) 0.025(3) Uiso 0.50 1 d P B 2
C2B C 0.1429(11) 1.0469(11) 0.3895(4) 0.026(3) Uiso 0.50 1 d P B 2
H2B H 0.1468 1.0726 0.4259 0.031 Uiso 0.50 1 calc PR B 2
C3B C 0.2289(9) 1.1100(8) 0.3548(3) 0.036(2) Uiso 0.50 1 d P B 2
H3B H 0.2930 1.1762 0.3665 0.043 Uiso 0.50 1 calc PR B 2
C4B C 0.2217(7) 1.0758(7) 0.3009(3) 0.0325(16) Uiso 0.50 1 d P B 2
H4B H 0.2820 1.1189 0.2756 0.039 Uiso 0.50 1 calc PR B 2
C5B C 0.1263(8) 0.9783(7) 0.2836(3) 0.0357(17) Uiso 0.50 1 d P B 2
H5B H 0.1180 0.9585 0.2467 0.043 Uiso 0.50 1 calc PR B 2
C6B C 0.0425(10) 0.9097(10) 0.3219(4) 0.031(3) Uiso 0.50 1 d P B 2
C7B C -0.0567(7) 0.8026(7) 0.2979(2) 0.0345(15) Uiso 0.50 1 d P B 2
H7B H -0.1270 0.8435 0.2729 0.041 Uiso 0.50 1 calc PR B 2
H7C H 0.0066 0.7448 0.2765 0.041 Uiso 0.50 1 calc PR B 2
C8B C -0.1443(8) 0.7205(7) 0.3368(3) 0.0338(16) Uiso 0.50 1 d PD B 2
H8B H -0.2005 0.6546 0.3170 0.041 Uiso 0.50 1 calc PR B 2
H8C H -0.0764 0.6763 0.3617 0.041 Uiso 0.50 1 calc PR B 2
C9B C -0.2473(9) 0.8036(9) 0.3676(3) 0.027(2) Uiso 0.50 1 d PD B 2
C10B C -0.1886(11) 0.8904(11) 0.4074(4) 0.030(3) Uiso 0.50 1 d P B 2
C11B C -0.2774(11) 0.9718(12) 0.4350(4) 0.042(3) Uiso 0.50 1 d P B 2
H11B H -0.2318 1.0309 0.4587 0.050 Uiso 0.50 1 calc PR B 2
C12B C -0.4358(9) 0.9750(9) 0.4309(3) 0.033(2) Uiso 0.50 1 d P B 2
H12B H -0.4917 1.0316 0.4527 0.039 Uiso 0.50 1 calc PR B 2
C13B C -0.5049(9) 0.8946(8) 0.3949(3) 0.033(2) Uiso 0.50 1 d P B 2
H13B H -0.6091 0.8948 0.3919 0.039 Uiso 0.50 1 calc PR B 2
C14B C -0.4210(9) 0.8137(9) 0.3632(3) 0.034(2) Uiso 0.50 1 d P B 2
H14B H -0.4700 0.7617 0.3376 0.041 Uiso 0.50 1 calc PR B 2
C15B C 0.0317(9) 0.8252(9) 0.4570(3) 0.020(2) Uiso 0.50 1 d P B 2

loop_
_atom_type_symbol
_atom_type_description
_atom_type_scat_dispersion_real
_atom_type_scat_dispersion_imag
_atom_type_scat_source
C C 0.0181 0.0091 'International Tables Vol C Tables 4.2.6.8 and 6.1.1.4'
H H 0.0000 0.0000 'International Tables Vol C Tables 4.2.6.8 and 6.1.1.4'
N N 0.0311 0.0180 'International Tables Vol C Tables 4.2.6.8 and 6.1.1.4'
O O 0.0492 0.0322 'International Tables Vol C Tables 4.2.6.8 and 6.1.1.4'

loop_
_geom_angle_atom_site_label_1
_geom_angle_atom_site_label_2
_geom_angle_atom_site_label_3
_geom_angle
_geom_angle_site_symmetry_1
_geom_angle_site_symmetry_3
_geom_angle_publ_flag
C15 N2 H2A 120.0 . . ?
C15 N2 H2C 120.0 . . ?
H2A N2 H2C 120.0 . . ?
C15 N1 C1 133.2(11) . . ?
C15 N1 C10 114.7(10) . . ?
C1 N1 C10 111.8(9) . . ?
C6 C1 N1 122.3(11) . . ?
C6 C1 C2 122.5(12) . . ?
N1 C1 C2 114.9(11) . . ?
C3 C2 C1 118.8(11) . . ?
C3 C2 H2 120.6 . . ?
C1 C2 H2 120.6 . . ?
C4 C3 C2 118.5(10) . . ?
C4 C3 H3 120.7 . . ?
C2 C3 H3 120.7 . . ?
C5 C4 C3 119.2(8) . . ?
C5 C4 H4 120.4 . . ?
C3 C4 H4 120.4 . . ?
C4 C5 C6 125.6(9) . . ?
C4 C5 H5 117.2 . . ?
C6 C5 H5 117.2 . . ?
C1 C6 C5 115.3(10) . . ?
C1 C6 C7 121.9(10) . . ?
C5 C6 C7 122.4(9) . . ?
C8 C7 C6 127.8(8) . . ?
C8 C7 H7 116.1 . . ?
C6 C7 H7 116.1 . . ?
C7 C8 C9 128.4(8) . . ?
C7 C8 H8 115.8 . . ?
C9 C8 H8 115.8 . . ?
C14 C9 C10 128.9(10) . . ?
C14 C9 C8 110.1(9) . . ?
C10 C9 C8 120.8(9) . . ?
C9 C10 C11 120.0(9) . . ?
C9 C10 N1 118.5(9) . . ?
C11 C10 N1 121.4(9) . . ?
C12 C11 C10 111.8(9) . . ?
C12 C11 H11 124.1 . . ?
C10 C11 H11 124.1 . . ?
C11 C12 C13 122.8(10) . . ?
C11 C12 H12 118.6 . . ?
C13 C12 H12 118.6 . . ?
C12 C13 C14 120.1(9) . . ?
C12 C13 H13 119.9 . . ?
C14 C13 H13 119.9 . . ?
C9 C14 C13 115.9(9) . . ?
C9 C14 H14 122.1 . . ?
C13 C14 H14 122.1 . . ?
N2 C15 N1 127.4(11) . . ?
N2 C15 O1 120.6(10) . . ?
N1 C15 O1 112.0(10) . . ?
C10B N1B C1B 122.0(8) . . ?
C10B N1B C15B 127.2(8) . . ?
C1B N1B C15B 110.2(7) . . ?
C15B N2B H2D 120.0 . . ?
C15B N2B H2E 120.0 . . ?
H2D N2B H2E 120.0 . . ?
C2B C1B C6B 118.3(9) . . ?
C2B C1B N1B 122.5(9) . . ?
C6B C1B N1B 118.9(9) . . ?
C3B C2B C1B 125.1(10) . . ?
C3B C2B H2B 117.4 . . ?
C1B C2B H2B 117.4 . . ?
C2B C3B C4B 118.2(9) . . ?
C2B C3B H3B 120.9 . . ?
C4B C3B H3B 120.9 . . ?
C3B C4B C5B 120.7(7) . . ?
C3B C4B H4B 119.6 . . ?
C5B C4B H4B 119.6 . . ?
C4B C5B C6B 119.3(7) . . ?
C4B C5B H5B 120.3 . . ?
C6B C5B H5B 120.3 . . ?
C5B C6B C1B 118.2(9) . . ?
C5B C6B C7B 114.4(7) . . ?
C1B C6B C7B 127.3(8) . . ?
C8B C7B C6B 117.4(6) . . ?
C8B C7B H7B 108.0 . . ?
C6B C7B H7B 108.0 . . ?
C8B C7B H7C 108.0 . . ?
C6B C7B H7C 108.0 . . ?
H7B C7B H7C 107.2 . . ?
C9B C8B C7B 109.4(6) . . ?
C9B C8B H8B 109.8 . . ?
C7B C8B H8B 109.8 . . ?
C9B C8B H8C 109.8 . . ?
C7B C8B H8C 109.8 . . ?
H8B C8B H8C 108.2 . . ?
C10B C9B C8B 119.1(8) . . ?
C10B C9B C14B 111.9(7) . . ?
C8B C9B C14B 129.0(7) . . ?
N1B C10B C11B 119.8(10) . . ?
N1B C10B C9B 118.8(9) . . ?
C11B C10B C9B 121.4(10) . . ?
C10B C11B C12B 124.8(11) . . ?
C10B C11B H11B 117.6 . . ?
C12B C11B H11B 117.6 . . ?
C13B C12B C11B 119.0(9) . . ?
C13B C12B H12B 120.5 . . ?
C11B C12B H12B 120.5 . . ?
C12B C13B C14B 119.5(8) . . ?
C12B C13B H13B 120.3 . . ?
C14B C13B H13B 120.3 . . ?
C13B C14B C9B 123.3(7) . . ?
C13B C14B H14B 118.4 . . ?
C9B C14B H14B 118.4 . . ?
O1B C15B N2B 124.1(8) . . ?
O1B C15B N1B 127.7(8) . . ?
N2B C15B N1B 108.3(7) . . ?

loop_
_geom_bond_atom_site_label_1
_geom_bond_atom_site_label_2
_geom_bond_distance
_geom_bond_site_symmetry_2
_geom_bond_publ_flag
O1 C15 1.341(12) . ?
N2 C15 1.289(14) . ?
N2 H2A 0.8800 . ?
N2 H2C 0.8800 . ?
N1 C15 1.309(15) . ?
N1 C1 1.406(16) . ?
N1 C10 1.627(15) . ?
C1 C6 1.364(15) . ?
C1 C2 1.43(2) . ?
C2 C3 1.412(18) . ?
C2 H2 0.9500 . ?
C3 C4 1.405(11) . ?
C3 H3 0.9500 . ?
C4 C5 1.337(11) . ?
C4 H4 0.9500 . ?
C5 C6 1.405(14) . ?
C5 H5 0.9500 . ?
C6 C7 1.434(13) . ?
C7 C8 1.362(11) . ?
C7 H7 0.9500 . ?
C8 C9 1.482(12) . ?
C8 H8 0.9500 . ?
C9 C14 1.180(12) . ?
C9 C10 1.353(14) . ?
C10 C11 1.411(14) . ?
C11 C12 1.370(14) . ?
C11 H11 0.9500 . ?
C12 C13 1.379(13) . ?
C12 H12 0.9500 . ?
C13 C14 1.388(12) . ?
C13 H13 0.9500 . ?
C14 H14 0.9500 . ?
O1B C15B 1.152(11) . ?
N1B C10B 1.270(13) . ?
N1B C1B 1.457(12) . ?
N1B C15B 1.465(11) . ?
N2B C15B 1.401(12) . ?
N2B H2D 0.8800 . ?
N2B H2E 0.8800 . ?
C1B C2B 1.357(17) . ?
C1B C6B 1.433(13) . ?
C2B C3B 1.340(14) . ?
C2B H2B 0.9500 . ?
C3B C4B 1.395(9) . ?
C3B H3B 0.9500 . ?
C4B C5B 1.404(10) . ?
C4B H4B 0.9500 . ?
C5B C6B 1.416(12) . ?
C5B H5B 0.9500 . ?
C6B C7B 1.556(12) . ?
C7B C8B 1.521(9) . ?
C7B H7B 0.9900 . ?
C7B H7C 0.9900 . ?
C8B C9B 1.489(9) . ?
C8B H8B 0.9900 . ?
C8B H8C 0.9900 . ?
C9B C10B 1.447(13) . ?
C9B C14B 1.586(12) . ?
C10B C11B 1.360(15) . ?
C11B C12B 1.444(13) . ?
C11B H11B 0.9500 . ?
C12B C13B 1.381(12) . ?
C12B H12B 0.9500 . ?
C13B C14B 1.387(12) . ?
C13B H13B 0.9500 . ?
C14B H14B 0.9500 . ?
